data_7709941
loop_
_publ_author_name
'Schumann, Erik'
'B\"ohme, Uwe'
'Brendler, Erica'
'Mertens, Florian'

_publ_section_title
;
 Synthesis and temperature-dependent NMR studies of monomeric and dimeric
 tris(dialkylamido)alanes
;
_journal_name_full 'Dalton Transactions'
_journal_paper_doi 10.1039/D2DT00508E
_journal_year 2022
_chemical_formula_moiety 'C30 H66 Al2 N12'
_chemical_formula_sum 'C30 H66 Al2 N12'
_chemical_formula_weight 648.90
_chemical_melting_point 452
_space_group_crystal_system tetragonal
_space_group_IT_number 86
_space_group_name_Hall '-P 4bc'
_space_group_name_H-M_alt 'P 42/n :2'
_atom_sites_solution_hydrogens geom
_atom_sites_solution_primary direct
_audit_creation_method SHELXL-2017/1
_audit_update_record
;
2021-07-20 deposited with the CCDC.	2022-03-31 downloaded from the CCDC.
;
_cell_angle_alpha 90
_cell_angle_beta 90
_cell_angle_gamma 90
_cell_formula_units_Z 4
_cell_length_a 15.3937(5)
_cell_length_b 15.3937(5)
_cell_length_c 16.7614(5)
_cell_measurement_reflns_used 1627
_cell_measurement_temperature 153(2)
_cell_measurement_theta_max 27.44
_cell_measurement_theta_min 2.24
_cell_volume 3971.9(2)
_computing_cell_refinement 'STOE X-AREA'
_computing_data_collection 'STOE X-AREA'
_computing_data_reduction 'STOE X-RED'
_computing_molecular_graphics 'ORTEP3 (Farrugia, 1997)'
_computing_publication_material 'SHELXL-2017/1 (Sheldrick, 2015)'
_computing_structure_refinement 'SHELXL-2017/1 (Sheldrick, 2015)'
_computing_structure_solution 'SHELXS (Sheldrick, 2008)'
_diffrn_ambient_temperature 153
_diffrn_detector 'image plate (34 cm diameter)'
_diffrn_detector_area_resol_mean 6.67
_diffrn_detector_type STOE
_diffrn_measured_fraction_theta_full 0.997
_diffrn_measured_fraction_theta_max 0.998
_diffrn_measurement_details ' 243 frames, detector distance = 114 mm'
_diffrn_measurement_device '2-circle goniometer'
_diffrn_measurement_device_type 'STOE IPDS 2T'
_diffrn_measurement_method 'rotation method'
_diffrn_radiation_collimation '0.5 mm diameter, monocapillary'
_diffrn_radiation_monochromator 'plane graphite'
_diffrn_radiation_polarisn_norm 0
_diffrn_radiation_type 'Mo K\a'
_diffrn_radiation_wavelength 0.71073
_diffrn_reflns_av_R_equivalents 0.0410
_diffrn_reflns_av_unetI/netI 0.0136
_diffrn_reflns_Laue_measured_fraction_full 0.997
_diffrn_reflns_Laue_measured_fraction_max 0.998
_diffrn_reflns_limit_h_max 19
_diffrn_reflns_limit_h_min -19
_diffrn_reflns_limit_k_max 20
_diffrn_reflns_limit_k_min -20
_diffrn_reflns_limit_l_max 21
_diffrn_reflns_limit_l_min -20
_diffrn_reflns_number 51858
_diffrn_reflns_point_group_measured_fraction_full 0.997
_diffrn_reflns_point_group_measured_fraction_max 0.998
_diffrn_reflns_theta_full 25.242
_diffrn_reflns_theta_max 27.499
_diffrn_reflns_theta_min 2.912
_diffrn_source 'sealed X-ray tube, 12 x 0.4 mm long-fine focus'
_diffrn_source_current 40
_diffrn_source_power 2.000
_diffrn_source_voltage 50
_exptl_absorpt_coefficient_mu 0.109
_exptl_absorpt_correction_T_max 0.8483
_exptl_absorpt_correction_T_min 0.2999
_exptl_absorpt_correction_type integration
_exptl_absorpt_process_details 'X-RED; Stoe, 2009'
_exptl_crystal_colour Colourless
_exptl_crystal_density_diffrn 1.085
_exptl_crystal_description Needle
_exptl_crystal_F_000 1424
_exptl_crystal_size_max 0.450
_exptl_crystal_size_mid 0.200
_exptl_crystal_size_min 0.200
_refine_diff_density_max 0.320
_refine_diff_density_min -0.187
_refine_diff_density_rms 0.037
_refine_ls_extinction_method none
_refine_ls_goodness_of_fit_ref 1.066
_refine_ls_hydrogen_treatment constr
_refine_ls_matrix_type full
_refine_ls_number_parameters 202
_refine_ls_number_reflns 4556
_refine_ls_number_restraints 0
_refine_ls_restrained_S_all 1.066
_refine_ls_R_factor_all 0.0432
_refine_ls_R_factor_gt 0.0352
_refine_ls_shift/su_max 0.001
_refine_ls_shift/su_mean 0.000
_refine_ls_structure_factor_coef Fsqd
_refine_ls_weighting_details 'w=1/[\s^2^(Fo^2^)+(0.0448P)^2^+1.3866P] where P=(Fo^2^+2Fc^2^)/3'
_refine_ls_weighting_scheme calc
_refine_ls_wR_factor_gt 0.0889
_refine_ls_wR_factor_ref 0.0963
_reflns_Friedel_coverage 0.000
_reflns_number_gt 3931
_reflns_number_total 4556
_reflns_threshold_expression 'I > 2\s(I)'
_cod_data_source_file d2dt00508e2.cif
_cod_data_source_block ES107sq_1
_cod_original_cell_volume 3971.9(3)
_cod_original_sg_symbol_H-M 'P 42/n'
_cod_database_code 7709941
_shelx_shelxl_version_number 2017/1
_shelx_space_group_comment
;
The symmetry employed for this shelxl refinement is uniquely defined
by the following loop, which should always be used as a source of
symmetry information in preference to the above space-group names.
They are only intended as comments.
;
_shelx_estimated_absorpt_t_min 0.953
_shelx_estimated_absorpt_t_max 0.979

loop_
_space_group_symop_operation_xyz
'x, y, z'
'-x+1/2, -y+1/2, z'
'-y, x+1/2, z+1/2'
'y+1/2, -x, z+1/2'
'-x, -y, -z'
'x-1/2, y-1/2, -z'
'y, -x-1/2, -z-1/2'
'-y-1/2, x, -z-1/2'

loop_
_atom_site_label
_atom_site_type_symbol
_atom_site_fract_x
_atom_site_fract_y
_atom_site_fract_z
_atom_site_U_iso_or_equiv
_atom_site_adp_type
_atom_site_occupancy
_atom_site_site_symmetry_order
_atom_site_calc_flag
_atom_site_refinement_flags_posn
_atom_site_refinement_flags_adp
_atom_site_refinement_flags_occupancy
_atom_site_disorder_assembly
_atom_site_disorder_group
Al1 Al 0.65890(2) 0.26677(2) 0.62782(2) 0.01752(9) Uani 1 1 d . . . . .
N1 N 0.73311(6) 0.16277(6) 0.62128(5) 0.01868(19) Uani 1 1 d . . . . .
N2 N 0.64122(7) -0.00394(7) 0.60788(7) 0.0300(2) Uani 1 1 d . . . . .
C1 C 0.73426(7) 0.09403(7) 0.68432(7) 0.0216(2) Uani 1 1 d . . . . .
H1A H 0.741270 0.121851 0.737177 0.026 Uiso 1 1 calc R U . . .
H1B H 0.784874 0.055536 0.675509 0.026 Uiso 1 1 calc R U . . .
C2 C 0.65176(8) 0.03958(8) 0.68450(8) 0.0279(3) Uani 1 1 d . . . . .
H2A H 0.654895 -0.004227 0.727645 0.033 Uiso 1 1 calc R U . . .
H2B H 0.600949 0.077382 0.694806 0.033 Uiso 1 1 calc R U . . .
C3 C 0.63665(8) 0.06104(8) 0.54481(8) 0.0279(3) Uani 1 1 d . . . . .
H3A H 0.585343 0.098658 0.553436 0.034 Uiso 1 1 calc R U . . .
H3B H 0.629804 0.031770 0.492597 0.034 Uiso 1 1 calc R U . . .
C4 C 0.71852(7) 0.11650(8) 0.54384(7) 0.0224(2) Uani 1 1 d . . . . .
H4A H 0.769223 0.078955 0.532399 0.027 Uiso 1 1 calc R U . . .
H4B H 0.713982 0.159840 0.500408 0.027 Uiso 1 1 calc R U . . .
C5 C 0.56340(11) -0.05840(10) 0.60763(11) 0.0458(4) Uani 1 1 d . . . . .
H5A H 0.567747 -0.101857 0.650170 0.069 Uiso 1 1 calc R U . . .
H5B H 0.558256 -0.087781 0.555974 0.069 Uiso 1 1 calc R U . . .
H5C H 0.512034 -0.022073 0.616573 0.069 Uiso 1 1 calc R U . . .
N3 N 0.58531(6) 0.28171(6) 0.54468(6) 0.0214(2) Uani 1 1 d . . . . .
N4 N 0.45576(7) 0.35177(7) 0.43666(6) 0.0271(2) Uani 1 1 d . . . . .
C6 C 0.60099(7) 0.29057(8) 0.45938(7) 0.0249(2) Uani 1 1 d . . . . .
H6A H 0.584859 0.235844 0.432124 0.030 Uiso 1 1 calc R U . . .
H6B H 0.663644 0.300956 0.450047 0.030 Uiso 1 1 calc R U . . .
C7 C 0.54865(8) 0.36541(9) 0.42414(7) 0.0276(3) Uani 1 1 d . . . . .
H7A H 0.566550 0.420594 0.449635 0.033 Uiso 1 1 calc R U . . .
H7B H 0.560669 0.369950 0.366270 0.033 Uiso 1 1 calc R U . . .
C8 C 0.43779(8) 0.34063(8) 0.52161(8) 0.0279(3) Uani 1 1 d . . . . .
H8A H 0.375322 0.327914 0.529369 0.033 Uiso 1 1 calc R U . . .
H8B H 0.451537 0.395087 0.550388 0.033 Uiso 1 1 calc R U . . .
C9 C 0.49202(7) 0.26653(8) 0.55550(7) 0.0236(2) Uani 1 1 d . . . . .
H9A H 0.479328 0.260149 0.613107 0.028 Uiso 1 1 calc R U . . .
H9B H 0.475604 0.211638 0.528674 0.028 Uiso 1 1 calc R U . . .
C10 C 0.40608(9) 0.42430(10) 0.40367(9) 0.0374(3) Uani 1 1 d . . . . .
H10A H 0.423456 0.478293 0.430222 0.056 Uiso 1 1 calc R U . . .
H10B H 0.343943 0.414206 0.412358 0.056 Uiso 1 1 calc R U . . .
H10C H 0.417557 0.429015 0.346327 0.056 Uiso 1 1 calc R U . . .
N5 N 0.60333(6) 0.28788(6) 0.72097(5) 0.0213(2) Uani 1 1 d . . . . .
N6 N 0.47619(7) 0.31450(7) 0.84631(6) 0.0251(2) Uani 1 1 d . . . . .
C11 C 0.55234(8) 0.36810(8) 0.72790(7) 0.0268(2) Uani 1 1 d . . . . .
H11A H 0.543053 0.392778 0.674024 0.032 Uiso 1 1 calc R U . . .
H11B H 0.585577 0.411058 0.759527 0.032 Uiso 1 1 calc R U . . .
C12 C 0.46455(8) 0.35288(8) 0.76747(8) 0.0291(3) Uani 1 1 d . . . . .
H12A H 0.433222 0.408780 0.772474 0.035 Uiso 1 1 calc R U . . .
H12B H 0.429116 0.313576 0.733899 0.035 Uiso 1 1 calc R U . . .
C13 C 0.52593(8) 0.23405(8) 0.83962(7) 0.0253(2) Uani 1 1 d . . . . .
H13A H 0.492779 0.191369 0.807600 0.030 Uiso 1 1 calc R U . . .
H13B H 0.535166 0.209118 0.893403 0.030 Uiso 1 1 calc R U . . .
C14 C 0.61352(8) 0.25098(8) 0.80017(7) 0.0237(2) Uani 1 1 d . . . . .
H14A H 0.647657 0.291429 0.833724 0.028 Uiso 1 1 calc R U . . .
H14B H 0.646161 0.195732 0.796278 0.028 Uiso 1 1 calc R U . . .
C15 C 0.39277(9) 0.29907(11) 0.88497(9) 0.0391(3) Uani 1 1 d . . . . .
H15A H 0.360585 0.353844 0.888681 0.059 Uiso 1 1 calc R U . . .
H15B H 0.402490 0.275807 0.938663 0.059 Uiso 1 1 calc R U . . .
H15C H 0.359174 0.257179 0.853571 0.059 Uiso 1 1 calc R U . . .

loop_
_atom_site_aniso_label
_atom_site_aniso_U_11
_atom_site_aniso_U_22
_atom_site_aniso_U_33
_atom_site_aniso_U_23
_atom_site_aniso_U_13
_atom_site_aniso_U_12
Al1 0.01801(16) 0.01963(16) 0.01491(16) -0.00021(11) 0.00043(11) 0.00062(11)
N1 0.0205(4) 0.0190(4) 0.0165(4) -0.0015(3) 0.0002(3) 0.0000(3)
N2 0.0316(6) 0.0243(5) 0.0340(6) -0.0077(4) 0.0044(4) -0.0080(4)
C1 0.0245(5) 0.0192(5) 0.0211(5) 0.0007(4) 0.0016(4) 0.0010(4)
C2 0.0315(6) 0.0241(6) 0.0280(6) -0.0014(5) 0.0062(5) -0.0046(5)
C3 0.0259(6) 0.0300(6) 0.0280(6) -0.0096(5) -0.0004(5) -0.0023(5)
C4 0.0233(5) 0.0253(5) 0.0187(5) -0.0052(4) 0.0011(4) 0.0010(4)
C5 0.0445(8) 0.0379(8) 0.0550(9) -0.0121(7) 0.0066(7) -0.0192(7)
N3 0.0181(4) 0.0292(5) 0.0169(4) 0.0006(4) 0.0004(3) -0.0003(4)
N4 0.0216(5) 0.0330(5) 0.0267(5) 0.0033(4) -0.0040(4) 0.0030(4)
C6 0.0207(5) 0.0369(6) 0.0171(5) -0.0015(5) -0.0008(4) 0.0018(5)
C7 0.0254(6) 0.0376(6) 0.0199(5) 0.0041(5) -0.0014(4) -0.0012(5)
C8 0.0200(5) 0.0348(6) 0.0288(6) -0.0004(5) 0.0002(4) 0.0025(5)
C9 0.0198(5) 0.0284(6) 0.0226(5) 0.0002(4) -0.0001(4) -0.0026(4)
C10 0.0354(7) 0.0369(7) 0.0400(7) 0.0063(6) -0.0089(6) 0.0068(6)
N5 0.0254(5) 0.0217(4) 0.0168(4) 0.0008(3) 0.0028(4) 0.0031(4)
N6 0.0265(5) 0.0268(5) 0.0221(5) -0.0010(4) 0.0068(4) 0.0036(4)
C11 0.0364(6) 0.0211(5) 0.0228(5) 0.0020(4) 0.0062(5) 0.0059(5)
C12 0.0308(6) 0.0305(6) 0.0259(6) 0.0003(5) 0.0025(5) 0.0109(5)
C13 0.0322(6) 0.0232(5) 0.0206(5) 0.0016(4) 0.0043(5) 0.0028(4)
C14 0.0256(5) 0.0291(6) 0.0166(5) -0.0003(4) 0.0007(4) 0.0055(4)
C15 0.0325(7) 0.0462(8) 0.0385(8) -0.0027(6) 0.0146(6) 0.0016(6)

loop_
_atom_type_symbol
_atom_type_description
_atom_type_scat_dispersion_real
_atom_type_scat_dispersion_imag
_atom_type_scat_source
C C 0.0033 0.0016 'International Tables Vol C Tables 4.2.6.8 and 6.1.1.4'
H H 0.0000 0.0000 'International Tables Vol C Tables 4.2.6.8 and 6.1.1.4'
N N 0.0061 0.0033 'International Tables Vol C Tables 4.2.6.8 and 6.1.1.4'
Al Al 0.0645 0.0514 'International Tables Vol C Tables 4.2.6.8 and 6.1.1.4'

loop_
_exptl_crystal_face_index_h
_exptl_crystal_face_index_k
_exptl_crystal_face_index_l
_exptl_crystal_face_perp_dist
30 -3 -7 5.1646
11 -15 -10 0.6909
-11 30 6 1.2134
-13 4 30 1.2335
1 1 -30 1.9327

loop_
_geom_angle_atom_site_label_1
_geom_angle_atom_site_label_2
_geom_angle_atom_site_label_3
_geom_angle
_geom_angle_site_symmetry_1
_geom_angle_site_symmetry_3
_geom_angle_publ_flag
N5 Al1 N3 110.21(5) . . ?
N5 Al1 N1 117.91(4) . . ?
N3 Al1 N1 115.04(4) . . ?
N5 Al1 N1 110.17(4) . 2_655 ?
N3 Al1 N1 114.29(4) . 2_655 ?
N1 Al1 N1 87.44(4) . 2_655 ?
N5 Al1 Al1 119.83(3) . 2_655 ?
N3 Al1 Al1 129.66(3) . 2_655 ?
N1 Al1 Al1 44.15(3) . 2_655 ?
N1 Al1 Al1 43.64(3) 2_655 2_655 ?
C1 N1 C4 106.11(8) . . ?
C1 N1 Al1 122.86(7) . . ?
C4 N1 Al1 110.36(7) . . ?
C1 N1 Al1 109.71(7) . 2_655 ?
C4 N1 Al1 115.64(7) . 2_655 ?
Al1 N1 Al1 92.21(4) . 2_655 ?
C3 N2 C2 109.21(10) . . ?
C3 N2 C5 110.61(12) . . ?
C2 N2 C5 110.93(11) . . ?
N1 C1 C2 112.42(9) . . ?
N1 C1 H1A 109.1 . . ?
C2 C1 H1A 109.1 . . ?
N1 C1 H1B 109.1 . . ?
C2 C1 H1B 109.1 . . ?
H1A C1 H1B 107.9 . . ?
N2 C2 C1 110.14(10) . . ?
N2 C2 H2A 109.6 . . ?
C1 C2 H2A 109.6 . . ?
N2 C2 H2B 109.6 . . ?
C1 C2 H2B 109.6 . . ?
H2A C2 H2B 108.1 . . ?
N2 C3 C4 110.66(10) . . ?
N2 C3 H3A 109.5 . . ?
C4 C3 H3A 109.5 . . ?
N2 C3 H3B 109.5 . . ?
C4 C3 H3B 109.5 . . ?
H3A C3 H3B 108.1 . . ?
N1 C4 C3 112.44(9) . . ?
N1 C4 H4A 109.1 . . ?
C3 C4 H4A 109.1 . . ?
N1 C4 H4B 109.1 . . ?
C3 C4 H4B 109.1 . . ?
H4A C4 H4B 107.8 . . ?
N2 C5 H5A 109.5 . . ?
N2 C5 H5B 109.5 . . ?
H5A C5 H5B 109.5 . . ?
N2 C5 H5C 109.5 . . ?
H5A C5 H5C 109.5 . . ?
H5B C5 H5C 109.5 . . ?
C6 N3 C9 107.38(9) . . ?
C6 N3 Al1 131.59(8) . . ?
C9 N3 Al1 119.82(7) . . ?
C7 N4 C8 110.02(9) . . ?
C7 N4 C10 110.36(10) . . ?
C8 N4 C10 111.06(11) . . ?
N3 C6 C7 111.31(10) . . ?
N3 C6 H6A 109.4 . . ?
C7 C6 H6A 109.4 . . ?
N3 C6 H6B 109.4 . . ?
C7 C6 H6B 109.4 . . ?
H6A C6 H6B 108.0 . . ?
N4 C7 C6 110.68(10) . . ?
N4 C7 H7A 109.5 . . ?
C6 C7 H7A 109.5 . . ?
N4 C7 H7B 109.5 . . ?
C6 C7 H7B 109.5 . . ?
H7A C7 H7B 108.1 . . ?
N4 C8 C9 110.35(10) . . ?
N4 C8 H8A 109.6 . . ?
C9 C8 H8A 109.6 . . ?
N4 C8 H8B 109.6 . . ?
C9 C8 H8B 109.6 . . ?
H8A C8 H8B 108.1 . . ?
N3 C9 C8 111.79(10) . . ?
N3 C9 H9A 109.3 . . ?
C8 C9 H9A 109.3 . . ?
N3 C9 H9B 109.3 . . ?
C8 C9 H9B 109.3 . . ?
H9A C9 H9B 107.9 . . ?
N4 C10 H10A 109.5 . . ?
N4 C10 H10B 109.5 . . ?
H10A C10 H10B 109.5 . . ?
N4 C10 H10C 109.5 . . ?
H10A C10 H10C 109.5 . . ?
H10B C10 H10C 109.5 . . ?
C14 N5 C11 108.33(9) . . ?
C14 N5 Al1 131.86(8) . . ?
C11 N5 Al1 118.17(7) . . ?
C15 N6 C12 111.13(11) . . ?
C15 N6 C13 110.96(10) . . ?
C12 N6 C13 109.78(9) . . ?
N5 C11 C12 112.29(10) . . ?
N5 C11 H11A 109.1 . . ?
C12 C11 H11A 109.1 . . ?
N5 C11 H11B 109.1 . . ?
C12 C11 H11B 109.1 . . ?
H11A C11 H11B 107.9 . . ?
N6 C12 C11 110.35(10) . . ?
N6 C12 H12A 109.6 . . ?
C11 C12 H12A 109.6 . . ?
N6 C12 H12B 109.6 . . ?
C11 C12 H12B 109.6 . . ?
H12A C12 H12B 108.1 . . ?
N6 C13 C14 110.61(10) . . ?
N6 C13 H13A 109.5 . . ?
C14 C13 H13A 109.5 . . ?
N6 C13 H13B 109.5 . . ?
C14 C13 H13B 109.5 . . ?
H13A C13 H13B 108.1 . . ?
N5 C14 C13 111.58(10) . . ?
N5 C14 H14A 109.3 . . ?
C13 C14 H14A 109.3 . . ?
N5 C14 H14B 109.3 . . ?
C13 C14 H14B 109.3 . . ?
H14A C14 H14B 108.0 . . ?
N6 C15 H15A 109.5 . . ?
N6 C15 H15B 109.5 . . ?
H15A C15 H15B 109.5 . . ?
N6 C15 H15C 109.5 . . ?
H15A C15 H15C 109.5 . . ?
H15B C15 H15C 109.5 . . ?

loop_
_geom_bond_atom_site_label_1
_geom_bond_atom_site_label_2
_geom_bond_distance
_geom_bond_site_symmetry_2
_geom_bond_publ_flag
Al1 N5 1.8098(10) . ?
Al1 N3 1.8105(10) . ?
Al1 N1 1.9697(10) . ?
Al1 N1 1.9880(10) 2_655 ?
Al1 Al1 2.8519(6) 2_655 ?
N1 C1 1.4955(14) . ?
N1 C4 1.4975(13) . ?
N2 C3 1.4571(17) . ?
N2 C2 1.4575(16) . ?
N2 C5 1.4622(17) . ?
C1 C2 1.5216(16) . ?
C1 H1A 0.9900 . ?
C1 H1B 0.9900 . ?
C2 H2A 0.9900 . ?
C2 H2B 0.9900 . ?
C3 C4 1.5222(16) . ?
C3 H3A 0.9900 . ?
C3 H3B 0.9900 . ?
C4 H4A 0.9900 . ?
C4 H4B 0.9900 . ?
C5 H5A 0.9800 . ?
C5 H5B 0.9800 . ?
C5 H5C 0.9800 . ?
N3 C6 1.4564(14) . ?
N3 C9 1.4662(14) . ?
N4 C7 1.4604(15) . ?
N4 C8 1.4605(16) . ?
N4 C10 1.4618(16) . ?
C6 C7 1.5249(17) . ?
C6 H6A 0.9900 . ?
C6 H6B 0.9900 . ?
C7 H7A 0.9900 . ?
C7 H7B 0.9900 . ?
C8 C9 1.5234(17) . ?
C8 H8A 0.9900 . ?
C8 H8B 0.9900 . ?
C9 H9A 0.9900 . ?
C9 H9B 0.9900 . ?
C10 H10A 0.9800 . ?
C10 H10B 0.9800 . ?
C10 H10C 0.9800 . ?
N5 C14 1.4524(14) . ?
N5 C11 1.4678(14) . ?
N6 C15 1.4579(16) . ?
N6 C12 1.4585(16) . ?
N6 C13 1.4603(15) . ?
C11 C12 1.5237(17) . ?
C11 H11A 0.9900 . ?
C11 H11B 0.9900 . ?
C12 H12A 0.9900 . ?
C12 H12B 0.9900 . ?
C13 C14 1.5243(16) . ?
C13 H13A 0.9900 . ?
C13 H13B 0.9900 . ?
C14 H14A 0.9900 . ?
C14 H14B 0.9900 . ?
C15 H15A 0.9800 . ?
C15 H15B 0.9800 . ?
C15 H15C 0.9800 . ?

loop_
_geom_torsion_atom_site_label_1
_geom_torsion_atom_site_label_2
_geom_torsion_atom_site_label_3
_geom_torsion_atom_site_label_4
_geom_torsion
_geom_torsion_site_symmetry_1
_geom_torsion_site_symmetry_2
_geom_torsion_site_symmetry_3
_geom_torsion_site_symmetry_4
_geom_torsion_publ_flag
C4 N1 C1 C2 -56.42(11) . . . . ?
Al1 N1 C1 C2 71.73(11) . . . . ?
Al1 N1 C1 C2 178.00(7) 2_655 . . . ?
C3 N2 C2 C1 -59.30(13) . . . . ?
C5 N2 C2 C1 178.53(11) . . . . ?
N1 C1 C2 N2 60.31(13) . . . . ?
C2 N2 C3 C4 58.88(13) . . . . ?
C5 N2 C3 C4 -178.75(11) . . . . ?
C1 N1 C4 C3 55.69(12) . . . . ?
Al1 N1 C4 C3 -79.51(10) . . . . ?
Al1 N1 C4 C3 177.56(8) 2_655 . . . ?
N2 C3 C4 N1 -59.10(13) . . . . ?
N5 Al1 N3 C6 165.38(10) . . . . ?
N1 Al1 N3 C6 -58.35(12) . . . . ?
N1 Al1 N3 C6 40.68(12) 2_655 . . . ?
Al1 Al1 N3 C6 -8.24(13) 2_655 . . . ?
N5 Al1 N3 C9 -28.88(10) . . . . ?
N1 Al1 N3 C9 107.39(9) . . . . ?
N1 Al1 N3 C9 -153.59(8) 2_655 . . . ?
Al1 Al1 N3 C9 157.49(7) 2_655 . . . ?
C9 N3 C6 C7 59.01(12) . . . . ?
Al1 N3 C6 C7 -133.94(10) . . . . ?
C8 N4 C7 C6 56.36(13) . . . . ?
C10 N4 C7 C6 179.25(11) . . . . ?
N3 C6 C7 N4 -59.29(13) . . . . ?
C7 N4 C8 C9 -55.87(13) . . . . ?
C10 N4 C8 C9 -178.36(10) . . . . ?
C6 N3 C9 C8 -59.00(12) . . . . ?
Al1 N3 C9 C8 132.13(9) . . . . ?
N4 C8 C9 N3 58.58(13) . . . . ?
N3 Al1 N5 C14 147.60(10) . . . . ?
N1 Al1 N5 C14 12.74(12) . . . . ?
N1 Al1 N5 C14 -85.36(11) 2_655 . . . ?
Al1 Al1 N5 C14 -38.05(12) 2_655 . . . ?
N3 Al1 N5 C11 -48.91(10) . . . . ?
N1 Al1 N5 C11 176.22(8) . . . . ?
N1 Al1 N5 C11 78.13(9) 2_655 . . . ?
Al1 Al1 N5 C11 125.44(8) 2_655 . . . ?
C14 N5 C11 C12 -56.75(13) . . . . ?
Al1 N5 C11 C12 136.14(9) . . . . ?
C15 N6 C12 C11 -179.73(11) . . . . ?
C13 N6 C12 C11 -56.60(13) . . . . ?
N5 C11 C12 N6 57.45(14) . . . . ?
C15 N6 C13 C14 -179.23(11) . . . . ?
C12 N6 C13 C14 57.54(13) . . . . ?
C11 N5 C14 C13 57.12(12) . . . . ?
Al1 N5 C14 C13 -138.19(9) . . . . ?
N6 C13 C14 N5 -59.05(13) . . . . ?
